data_4037446
loop_
_publ_author_name
'Schatz, Devon J.'
'Kwon, Yonghoon'
'Scully, Thomas W.'
'West, F. G.'

_publ_section_title
;
 Interrupting the Nazarov Cyclization with Bromine.
;
_journal_issue 24
_journal_name_full 'The Journal of organic chemistry'
_journal_page_first 12494
_journal_page_last 12498
_journal_paper_doi 10.1021/acs.joc.6b02350
_journal_volume 81
_journal_year 2016
_chemical_formula_moiety 'C19 H18 Br2 O'
_chemical_formula_sum 'C19 H18 Br2 O'
_chemical_formula_weight 422.15
_space_group_crystal_system monoclinic
_space_group_IT_number 14
_space_group_name_Hall '-P 2ybc'
_space_group_name_H-M_alt 'P 1 21/c 1'
_atom_sites_solution_hydrogens geom
_audit_creation_method SHELXL-2014/6
_cell_angle_alpha 90
_cell_angle_beta 93.8485(14)
_cell_angle_gamma 90
_cell_formula_units_Z 4
_cell_length_a 11.2233(10)
_cell_length_b 8.5345(8)
_cell_length_c 18.1559(17)
_cell_measurement_reflns_used 8882
_cell_measurement_temperature 173(2)
_cell_measurement_theta_max 28.14
_cell_measurement_theta_min 2.25
_cell_volume 1735.1(3)
_computing_cell_refinement 'Bruker SAINT'
_computing_data_collection 'Bruker APEX2'
_computing_data_reduction 'Bruker SAINT'
_computing_molecular_graphics 'Bruker SHELXTL'
_computing_publication_material 'Bruker SHELXTL'
_computing_structure_refinement 'SHELXL-2014/6 (Sheldrick, 2014)'
_computing_structure_solution 'SHELXT-2013 (Sheldrick, 2013)'
_diffrn_ambient_temperature 173(2)
_diffrn_measured_fraction_theta_full 0.999
_diffrn_measured_fraction_theta_max 0.984
_diffrn_measurement_device_type 'Bruker APEX-II CCD'
_diffrn_measurement_method '\w scans'
_diffrn_radiation_type MoK\a
_diffrn_radiation_wavelength 0.71073
_diffrn_reflns_av_unetI/netI 0.0372
_diffrn_reflns_Laue_measured_fraction_full 0.999
_diffrn_reflns_Laue_measured_fraction_max 0.984
_diffrn_reflns_limit_h_max 14
_diffrn_reflns_limit_h_min -14
_diffrn_reflns_limit_k_max 11
_diffrn_reflns_limit_k_min -11
_diffrn_reflns_limit_l_max 24
_diffrn_reflns_limit_l_min -23
_diffrn_reflns_number 31286
_diffrn_reflns_point_group_measured_fraction_full 0.999
_diffrn_reflns_point_group_measured_fraction_max 0.984
_diffrn_reflns_theta_full 25.242
_diffrn_reflns_theta_max 28.315
_diffrn_reflns_theta_min 1.819
_exptl_absorpt_coefficient_mu 4.671
_exptl_absorpt_correction_T_max 0.8191
_exptl_absorpt_correction_T_min 0.5765
_exptl_absorpt_correction_type multi-scan
_exptl_absorpt_process_details 'TWINABS (Sheldrick, 2008)'
_exptl_crystal_colour colourless
_exptl_crystal_density_diffrn 1.616
_exptl_crystal_description fragment
_exptl_crystal_F_000 840
_exptl_crystal_size_max 0.380
_exptl_crystal_size_mid 0.286
_exptl_crystal_size_min 0.058
_refine_diff_density_max 0.714
_refine_diff_density_min -0.636
_refine_diff_density_rms 0.108
_refine_ls_extinction_method none
_refine_ls_goodness_of_fit_ref 1.023
_refine_ls_hydrogen_treatment constr
_refine_ls_matrix_type full
_refine_ls_number_parameters 200
_refine_ls_number_reflns 4259
_refine_ls_number_restraints 0
_refine_ls_restrained_S_all 1.023
_refine_ls_R_factor_all 0.0448
_refine_ls_R_factor_gt 0.0333
_refine_ls_shift/su_max 0.001
_refine_ls_shift/su_mean 0.000
_refine_ls_structure_factor_coef Fsqd
_refine_ls_weighting_details 'w=1/[\s^2^(Fo^2^)+(0.0510P)^2^] where P=(Fo^2^+2Fc^2^)/3'
_refine_ls_weighting_scheme calc
_refine_ls_wR_factor_gt 0.0761
_refine_ls_wR_factor_ref 0.0798
_reflns_Friedel_coverage 0.000
_reflns_number_gt 3655
_reflns_number_total 4259
_reflns_threshold_expression 'I > 2\s(I)'
_cod_data_source_file jo6b02350_si_002.cif
_cod_data_source_block fgw1409
_cod_original_sg_symbol_H-M 'P 21/c'
_cod_database_code 4037446
_shelx_space_group_comment
; 
The symmetry employed for this shelxl refinement is uniquely defined 
by the following loop, which should always be used as a source of 
symmetry information in preference to the above space-group names. 
They are only intended as comments. 
;
_shelx_estimated_absorpt_t_min 0.270
_shelx_estimated_absorpt_t_max 0.773
_diffrn_reflns_v_r_equivalents 0.0516
_shelxl_version_number 2014/6

loop_
_space_group_symop_operation_xyz
'x, y, z'
'-x, y+1/2, -z+1/2'
'-x, -y, -z'
'x, -y-1/2, z-1/2'

loop_
_atom_site_label
_atom_site_type_symbol
_atom_site_fract_x
_atom_site_fract_y
_atom_site_fract_z
_atom_site_U_iso_or_equiv
_atom_site_adp_type
_atom_site_occupancy
_atom_site_site_symmetry_order
_atom_site_calc_flag
_atom_site_refinement_flags_posn
_atom_site_refinement_flags_adp
Br1 Br 0.21843(3) 0.18147(3) 0.27560(2) 0.02944(9) Uani 1 1 d . .
Br2 Br 0.29375(3) 0.78745(3) 0.29428(2) 0.03108(9) Uani 1 1 d . .
O O 0.27477(19) 0.4685(3) 0.39489(10) 0.0327(5) Uani 1 1 d . .
C1 C 0.2649(2) 0.4789(3) 0.32851(14) 0.0207(5) Uani 1 1 d . .
C2 C 0.1659(2) 0.4040(3) 0.27834(14) 0.0199(5) Uani 1 1 d . .
C3 C 0.17981(19) 0.4804(3) 0.20228(14) 0.0174(5) Uani 1 1 d . .
H3 H 0.1400 0.5851 0.2036 0.021 Uiso 1 1 calc R U
C4 C 0.3154(2) 0.5123(3) 0.20212(14) 0.0174(5) Uani 1 1 d . .
H4 H 0.3542 0.4076 0.1973 0.021 Uiso 1 1 calc R U
C5 C 0.3493(2) 0.5684(3) 0.28182(14) 0.0185(5) Uani 1 1 d . .
C6 C 0.0427(2) 0.4104(4) 0.30783(15) 0.0270(6) Uani 1 1 d . .
H6A H -0.0152 0.3601 0.2726 0.032 Uiso 1 1 calc R U
H6B H 0.0439 0.3553 0.3552 0.032 Uiso 1 1 calc R U
H6C H 0.0197 0.5199 0.3148 0.032 Uiso 1 1 calc R U
C7 C 0.1222(2) 0.3941(3) 0.13575(14) 0.0202(5) Uani 1 1 d . .
C8 C 0.1851(3) 0.2955(4) 0.09206(16) 0.0316(6) Uani 1 1 d . .
H8 H 0.2686 0.2819 0.1025 0.038 Uiso 1 1 calc R U
C9 C 0.1272(3) 0.2158(4) 0.03281(18) 0.0415(8) Uani 1 1 d . .
H9 H 0.1712 0.1489 0.0028 0.050 Uiso 1 1 calc R U
C10 C 0.0057(3) 0.2346(4) 0.01802(17) 0.0397(8) Uani 1 1 d . .
H10 H -0.0345 0.1785 -0.0214 0.048 Uiso 1 1 calc R U
C11 C -0.0569(3) 0.3347(4) 0.06040(18) 0.0406(8) Uani 1 1 d . .
H11 H -0.1404 0.3485 0.0501 0.049 Uiso 1 1 calc R U
C12 C 0.0016(3) 0.4149(4) 0.11786(16) 0.0309(6) Uani 1 1 d . .
H12 H -0.0420 0.4862 0.1459 0.037 Uiso 1 1 calc R U
C13 C 0.3578(2) 0.6118(3) 0.14030(14) 0.0223(5) Uani 1 1 d . .
C14 C 0.4700(3) 0.5847(4) 0.11586(16) 0.0311(6) Uani 1 1 d . .
H14 H 0.5181 0.5033 0.1377 0.037 Uiso 1 1 calc R U
C15 C 0.5135(3) 0.6749(4) 0.05982(18) 0.0430(8) Uani 1 1 d . .
H15 H 0.5916 0.6567 0.0444 0.052 Uiso 1 1 calc R U
C16 C 0.4429(3) 0.7910(4) 0.02661(17) 0.0427(9) Uani 1 1 d . .
H16 H 0.4719 0.8518 -0.0122 0.051 Uiso 1 1 calc R U
C17 C 0.3304(3) 0.8185(4) 0.04986(18) 0.0436(9) Uani 1 1 d . .
H17 H 0.2819 0.8985 0.0272 0.052 Uiso 1 1 calc R U
C18 C 0.2879(3) 0.7293(4) 0.10637(16) 0.0324(7) Uani 1 1 d . .
H18 H 0.2102 0.7487 0.1221 0.039 Uiso 1 1 calc R U
C19 C 0.4799(2) 0.5589(3) 0.30679(14) 0.0241(6) Uani 1 1 d . .
H19A H 0.5265 0.6202 0.2732 0.029 Uiso 1 1 calc R U
H19B H 0.4922 0.6011 0.3569 0.029 Uiso 1 1 calc R U
H19C H 0.5059 0.4493 0.3064 0.029 Uiso 1 1 calc R U

loop_
_atom_site_aniso_label
_atom_site_aniso_U_11
_atom_site_aniso_U_22
_atom_site_aniso_U_33
_atom_site_aniso_U_23
_atom_site_aniso_U_13
_atom_site_aniso_U_12
Br1 0.03212(15) 0.01616(14) 0.04006(17) 0.00578(11) 0.00244(13) -0.00257(11)
Br2 0.03718(17) 0.01650(14) 0.03931(17) -0.00582(11) 0.00083(13) -0.00173(11)
O 0.0400(11) 0.0391(12) 0.0193(10) 0.0010(8) 0.0038(8) -0.0108(9)
C1 0.0229(12) 0.0182(12) 0.0209(13) -0.0014(10) 0.0011(10) 0.0006(10)
C2 0.0197(12) 0.0177(12) 0.0225(12) 0.0006(10) 0.0031(10) -0.0023(10)
C3 0.0171(11) 0.0142(12) 0.0209(12) 0.0000(9) 0.0004(10) 0.0001(9)
C4 0.0176(11) 0.0157(11) 0.0188(12) 0.0022(9) 0.0001(9) 0.0014(9)
C5 0.0191(12) 0.0155(12) 0.0206(12) 0.0009(9) -0.0003(10) -0.0005(9)
C6 0.0204(13) 0.0379(16) 0.0237(14) -0.0008(12) 0.0091(11) -0.0025(12)
C7 0.0230(13) 0.0175(12) 0.0200(12) -0.0021(10) 0.0012(10) -0.0014(10)
C8 0.0250(14) 0.0391(17) 0.0303(15) -0.0090(13) -0.0010(12) 0.0057(12)
C9 0.0444(19) 0.045(2) 0.0348(17) -0.0189(15) 0.0021(15) 0.0083(16)
C10 0.0378(17) 0.048(2) 0.0320(17) -0.0143(15) -0.0055(14) -0.0067(15)
C11 0.0267(15) 0.062(2) 0.0324(17) -0.0122(16) -0.0042(13) -0.0009(15)
C12 0.0246(14) 0.0406(17) 0.0274(14) -0.0098(13) 0.0009(11) 0.0036(12)
C13 0.0264(13) 0.0219(13) 0.0178(12) 0.0015(10) -0.0043(10) -0.0063(10)
C14 0.0333(15) 0.0337(16) 0.0266(15) 0.0040(12) 0.0049(12) -0.0022(12)
C15 0.0428(19) 0.055(2) 0.0329(17) 0.0023(16) 0.0123(14) -0.0163(17)
C16 0.061(2) 0.044(2) 0.0228(16) 0.0101(14) -0.0028(15) -0.0261(17)
C17 0.056(2) 0.0389(19) 0.0337(17) 0.0181(15) -0.0153(16) -0.0104(17)
C18 0.0286(15) 0.0347(16) 0.0328(16) 0.0118(13) -0.0059(12) -0.0022(12)
C19 0.0161(12) 0.0365(16) 0.0191(13) -0.0031(11) -0.0050(10) 0.0004(11)

loop_
_atom_type_symbol
_atom_type_description
_atom_type_scat_dispersion_real
_atom_type_scat_dispersion_imag
_atom_type_scat_source
C C 0.0033 0.0016 'International Tables Vol C Tables 4.2.6.8 and 6.1.1.4'
H H 0.0000 0.0000 'International Tables Vol C Tables 4.2.6.8 and 6.1.1.4'
O O 0.0106 0.0060 'International Tables Vol C Tables 4.2.6.8 and 6.1.1.4'
Br Br -0.2901 2.4595 'International Tables Vol C Tables 4.2.6.8 and 6.1.1.4'

loop_
_geom_angle_atom_site_label_1
_geom_angle_atom_site_label_2
_geom_angle_atom_site_label_3
_geom_angle
O C1 C5 125.2(2)
O C1 C2 125.3(2)
C5 C1 C2 109.49(19)
C6 C2 C1 114.7(2)
C6 C2 C3 116.7(2)
C1 C2 C3 104.04(19)
C6 C2 Br1 108.80(18)
C1 C2 Br1 102.08(17)
C3 C2 Br1 109.42(16)
C7 C3 C2 116.3(2)
C7 C3 C4 116.7(2)
C2 C3 C4 103.58(19)
C13 C4 C3 117.4(2)
C13 C4 C5 116.8(2)
C3 C4 C5 103.5(2)
C19 C5 C1 115.8(2)
C19 C5 C4 116.0(2)
C1 C5 C4 104.04(19)
C19 C5 Br2 108.81(18)
C1 C5 Br2 101.36(16)
C4 C5 Br2 109.78(16)
C8 C7 C12 118.2(3)
C8 C7 C3 123.0(2)
C12 C7 C3 118.8(2)
C7 C8 C9 120.6(3)
C10 C9 C8 119.7(3)
C11 C10 C9 119.9(3)
C10 C11 C12 119.8(3)
C11 C12 C7 121.6(3)
C14 C13 C18 118.5(3)
C14 C13 C4 118.9(2)
C18 C13 C4 122.6(2)
C13 C14 C15 121.0(3)
C16 C15 C14 119.8(3)
C17 C16 C15 119.9(3)
C16 C17 C18 120.1(3)
C17 C18 C13 120.7(3)

loop_
_geom_bond_atom_site_label_1
_geom_bond_atom_site_label_2
_geom_bond_distance
Br1 C2 1.990(3)
Br2 C5 1.988(3)
O C1 1.206(3)
C1 C5 1.519(4)
C1 C2 1.529(3)
C2 C6 1.517(4)
C2 C3 1.545(3)
C3 C7 1.521(3)
C3 C4 1.547(3)
C4 C13 1.510(4)
C4 C5 1.547(3)
C5 C19 1.507(3)
C7 C8 1.382(4)
C7 C12 1.382(4)
C8 C9 1.396(4)
C9 C10 1.382(5)
C10 C11 1.374(5)
C11 C12 1.377(4)
C13 C14 1.382(4)
C13 C18 1.391(4)
C14 C15 1.390(4)
C15 C16 1.382(5)
C16 C17 1.378(6)
C17 C18 1.387(4)

loop_
_geom_torsion_atom_site_label_1
_geom_torsion_atom_site_label_2
_geom_torsion_atom_site_label_3
_geom_torsion_atom_site_label_4
_geom_torsion
O C1 C2 C6 40.1(4)
C5 C1 C2 C6 -140.1(2)
O C1 C2 C3 168.8(3)
C5 C1 C2 C3 -11.4(3)
O C1 C2 Br1 -77.4(3)
C5 C1 C2 Br1 102.46(19)
C6 C2 C3 C7 -71.8(3)
C1 C2 C3 C7 160.7(2)
Br1 C2 C3 C7 52.2(2)
C6 C2 C3 C4 158.8(2)
C1 C2 C3 C4 31.3(2)
Br1 C2 C3 C4 -77.2(2)
C7 C3 C4 C13 60.8(3)
C2 C3 C4 C13 -170.0(2)
C7 C3 C4 C5 -168.9(2)
C2 C3 C4 C5 -39.8(2)
O C1 C5 C19 38.3(4)
C2 C1 C5 C19 -141.6(2)
O C1 C5 C4 166.8(3)
C2 C1 C5 C4 -13.1(3)
O C1 C5 Br2 -79.3(3)
C2 C1 C5 Br2 100.88(19)
C13 C4 C5 C19 -68.7(3)
C3 C4 C5 C19 160.7(2)
C13 C4 C5 C1 162.9(2)
C3 C4 C5 C1 32.3(2)
C13 C4 C5 Br2 55.1(2)
C3 C4 C5 Br2 -75.5(2)
C2 C3 C7 C8 -97.8(3)
C4 C3 C7 C8 25.0(4)
C2 C3 C7 C12 82.3(3)
C4 C3 C7 C12 -154.9(3)
C12 C7 C8 C9 -1.8(5)
C3 C7 C8 C9 178.2(3)
C7 C8 C9 C10 -0.5(5)
C8 C9 C10 C11 1.7(6)
C9 C10 C11 C12 -0.5(6)
C10 C11 C12 C7 -1.9(5)
C8 C7 C12 C11 3.1(5)
C3 C7 C12 C11 -177.0(3)
C3 C4 C13 C14 -149.1(3)
C5 C4 C13 C14 87.2(3)
C3 C4 C13 C18 30.4(4)
C5 C4 C13 C18 -93.4(3)
C18 C13 C14 C15 1.5(4)
C4 C13 C14 C15 -179.1(3)
C13 C14 C15 C16 -1.6(5)
C14 C15 C16 C17 0.9(5)
C15 C16 C17 C18 -0.2(5)
C16 C17 C18 C13 0.1(5)
C14 C13 C18 C17 -0.7(4)
C4 C13 C18 C17 179.8(3)
